data_1504035
loop_
_publ_author_name
'Li, Shijun'
'Liu, Ming'
'Zheng, Bo'
'Zhu, Kelong'
'Wang, Feng'
'Li, Ning'
'Zhao, Xiao-Li'
'Huang, Feihe'

_publ_section_title
;
 Taco complex templated syntheses of a cryptand/paraquat [2]rotaxane and a
 [2]catenane by olefin metathesis.
;
_journal_issue 15
_journal_name_full 'Organic letters'
_journal_page_first 3350
_journal_page_last 3353
_journal_paper_doi 10.1021/ol9012052
_journal_volume 11
_journal_year 2009
_chemical_formula_sum 'C70 H79 F24 N4 O12 P4'
_chemical_formula_weight 1748.25
_chemical_name_systematic
; 
 ? 
;
_space_group_IT_number 2
_symmetry_cell_setting triclinic
_symmetry_space_group_name_Hall '-P 1'
_symmetry_space_group_name_H-M 'P -1'
_atom_sites_solution_hydrogens geom
_atom_sites_solution_primary direct
_atom_sites_solution_secondary difmap
_audit_creation_method SHELXL-97
_cell_angle_alpha 77.624(2)
_cell_angle_beta 84.730(2)
_cell_angle_gamma 78.959(2)
_cell_formula_units_Z 2
_cell_length_a 13.3566(7)
_cell_length_b 13.8761(7)
_cell_length_c 26.4176(13)
_cell_measurement_temperature 173(2)
_cell_volume 4687.3(4)
_computing_structure_refinement 'SHELXL-97 (Sheldrick, 1997)'
_computing_structure_solution 'SHELXS-97 (Sheldrick, 1990)'
_diffrn_ambient_temperature 173(2)
_diffrn_measured_fraction_theta_full 0.987
_diffrn_measured_fraction_theta_max 0.987
_diffrn_radiation_monochromator graphite
_diffrn_radiation_source 'fine-focus sealed tube'
_diffrn_radiation_type MoK\a
_diffrn_radiation_wavelength 0.71073
_diffrn_reflns_av_R_equivalents 0.0354
_diffrn_reflns_av_sigmaI/netI 0.0469
_diffrn_reflns_limit_h_max 15
_diffrn_reflns_limit_h_min -15
_diffrn_reflns_limit_k_max 16
_diffrn_reflns_limit_k_min -16
_diffrn_reflns_limit_l_max 31
_diffrn_reflns_limit_l_min -29
_diffrn_reflns_number 54027
_diffrn_reflns_theta_full 25.01
_diffrn_reflns_theta_max 25.01
_diffrn_reflns_theta_min 1.53
_exptl_absorpt_coefficient_mu 0.179
_exptl_absorpt_correction_T_max 1
_exptl_absorpt_correction_T_min 0.532723
_exptl_absorpt_correction_type multi-scan
_exptl_crystal_colour orange
_exptl_crystal_density_diffrn 1.239
_exptl_crystal_density_method 'not measured'
_exptl_crystal_description block
_exptl_crystal_F_000 1798
_exptl_crystal_size_max 0.529
_exptl_crystal_size_mid 0.220
_exptl_crystal_size_min 0.084
_refine_diff_density_max 1.828
_refine_diff_density_min -0.927
_refine_diff_density_rms 0.094
_refine_ls_extinction_method none
_refine_ls_goodness_of_fit_ref 0.978
_refine_ls_hydrogen_treatment mixed
_refine_ls_matrix_type full
_refine_ls_number_parameters 1036
_refine_ls_number_reflns 16311
_refine_ls_number_restraints 36
_refine_ls_restrained_S_all 0.989
_refine_ls_R_factor_all 0.1395
_refine_ls_R_factor_gt 0.1030
_refine_ls_shift/su_max 0.000
_refine_ls_shift/su_mean 0.000
_refine_ls_structure_factor_coef Fsqd
_refine_ls_weighting_details 'calc w=1/[\s^2^(Fo^2^)+(0.1800P)^2^+8.9860P] where P=(Fo^2^+2Fc^2^)/3'
_refine_ls_weighting_scheme calc
_refine_ls_wR_factor_gt 0.2814
_refine_ls_wR_factor_ref 0.3084
_reflns_number_gt 10039
_reflns_number_total 16311
_reflns_threshold_expression >2sigma(I)
_cod_data_source_file ol9012052_si_001.cif
_cod_data_source_block 6
_cod_depositor_comments
;
The following automatic conversions were performed:

'_symmetry_cell_setting' value 'Triclinic' changed to 'triclinic'
according to /home/saulius/struct/CIF-dictionaries/cif_core.dic
dictionary named 'cif_core.dic' version 2.4.2 from 2011-04-26.

Automatic conversion script
Id: cif_fix_values 1715 2011-07-08 13:25:40Z adriana 
;
_cod_original_sg_symbol_H-M P-1
_cod_database_code 1504035

loop_
_symmetry_equiv_pos_as_xyz
'x, y, z'
'-x, -y, -z'

loop_
_atom_site_label
_atom_site_type_symbol
_atom_site_fract_x
_atom_site_fract_y
_atom_site_fract_z
_atom_site_U_iso_or_equiv
_atom_site_adp_type
_atom_site_occupancy
_atom_site_symmetry_multiplicity
_atom_site_calc_flag
_atom_site_refinement_flags
N1 N 0.6723(3) -0.1911(2) 0.38844(13) 0.0347(8) Uani 1 1 d .
N2 N 0.6746(3) 0.2636(3) 0.46059(15) 0.0426(10) Uani 1 1 d .
N3 N 0.6569(3) 0.0182(2) 0.14811(14) 0.0345(8) Uani 1 1 d .
N4 N 0.6591(3) 0.4705(3) 0.22170(14) 0.0427(10) Uani 1 1 d .
P1 P 0.32938(13) 0.67086(14) 0.20312(6) 0.0696(5) Uani 1 1 d D
P2 P 1.01106(11) 0.24271(10) 0.08890(6) 0.0520(4) Uani 1 1 d D
P3 P 0.70742(10) -0.38927(10) 0.52071(5) 0.0444(3) Uani 1 1 d D
P4 P 0.92871(16) 0.1098(2) 0.57687(10) 0.1204(11) Uani 1 1 d D
F1 F 0.4425(3) 0.6868(4) 0.18318(18) 0.1033(14) Uani 1 1 d D
F2 F 0.3170(4) 0.7651(3) 0.22983(17) 0.1105(16) Uani 1 1 d D
F3 F 0.2858(3) 0.7409(3) 0.15170(14) 0.0935(13) Uani 1 1 d D
F4 F 0.3730(4) 0.5981(4) 0.25458(15) 0.1127(18) Uani 1 1 d D
F5 F 0.2199(3) 0.6548(4) 0.22418(19) 0.1117(17) Uani 1 1 d D
F6 F 0.3479(4) 0.5760(3) 0.17709(17) 0.0980(13) Uani 1 1 d D
F7 F 1.0249(4) 0.3471(3) 0.09972(18) 0.0942(13) Uani 1 1 d D
F8 F 0.9977(4) 0.1391(3) 0.07800(16) 0.0924(13) Uani 1 1 d D
F9 F 0.8927(2) 0.2826(3) 0.08343(14) 0.0771(10) Uani 1 1 d D
F10 F 1.1293(3) 0.2018(3) 0.0938(2) 0.1069(16) Uani 1 1 d D
F11 F 1.0308(3) 0.2842(3) 0.02878(13) 0.0801(11) Uani 1 1 d D
F12 F 0.9900(3) 0.2021(3) 0.14946(13) 0.0750(10) Uani 1 1 d D
C35 C 0.5859(4) -0.1435(4) 0.40857(19) 0.0428(11) Uani 1 1 d .
H35A H 0.5242 -0.1686 0.4096 0.051 Uiso 1 1 calc R
C36 C 0.5853(4) -0.0586(3) 0.42787(18) 0.0410(11) Uani 1 1 d .
H36A H 0.5238 -0.0259 0.4425 0.049 Uiso 1 1 calc R
C37 C 0.6758(4) -0.0209(3) 0.42572(17) 0.0354(10) Uani 1 1 d .
C38 C 0.7641(4) -0.0735(3) 0.40596(18) 0.0397(11) Uani 1 1 d .
H38A H 0.8271 -0.0507 0.4047 0.048 Uiso 1 1 calc R
C39 C 0.7606(4) -0.1590(3) 0.38804(18) 0.0398(11) Uani 1 1 d .
H39A H 0.8217 -0.1956 0.3752 0.048 Uiso 1 1 calc R
C40 C 0.6757(4) 0.0768(3) 0.44093(16) 0.0356(10) Uani 1 1 d .
C41 C 0.5848(4) 0.1398(3) 0.44893(19) 0.0452(12) Uani 1 1 d .
H41A H 0.5216 0.1183 0.4481 0.054 Uiso 1 1 calc R
C42 C 0.5855(4) 0.2329(4) 0.4580(2) 0.0506(13) Uani 1 1 d .
H42A H 0.5227 0.2766 0.4625 0.061 Uiso 1 1 calc R
C43 C 0.7632(4) 0.2034(4) 0.4547(2) 0.0469(12) Uani 1 1 d .
H43A H 0.8255 0.2257 0.4567 0.056 Uiso 1 1 calc R
C44 C 0.7651(4) 0.1095(3) 0.4457(2) 0.0445(12) Uani 1 1 d .
H44A H 0.8288 0.0662 0.4428 0.053 Uiso 1 1 calc R
C45 C 0.5683(4) 0.0830(3) 0.15177(17) 0.0359(10) Uani 1 1 d .
H45A H 0.5055 0.0634 0.1479 0.043 Uiso 1 1 calc R
C46 C 0.5680(3) 0.1765(3) 0.16092(17) 0.0358(10) Uani 1 1 d .
H46A H 0.5052 0.2213 0.1634 0.043 Uiso 1 1 calc R
C47 C 0.6594(3) 0.2059(3) 0.16654(15) 0.0294(9) Uani 1 1 d .
C48 C 0.7502(4) 0.1399(3) 0.15870(18) 0.0359(10) Uani 1 1 d .
H48A H 0.8144 0.1598 0.1590 0.043 Uiso 1 1 calc R
C49 C 0.7459(4) 0.0456(3) 0.15051(17) 0.0375(10) Uani 1 1 d .
H49A H 0.8075 -0.0001 0.1466 0.045 Uiso 1 1 calc R
C50 C 0.6604(3) 0.3015(3) 0.18252(16) 0.0314(9) Uani 1 1 d .
C51 C 0.5699(4) 0.3550(3) 0.20085(18) 0.0394(11) Uani 1 1 d .
H51A H 0.5070 0.3331 0.2001 0.047 Uiso 1 1 calc R
C52 C 0.5712(4) 0.4386(3) 0.2198(2) 0.0468(12) Uani 1 1 d .
H52A H 0.5090 0.4747 0.2319 0.056 Uiso 1 1 calc R
C53 C 0.7468(4) 0.4222(3) 0.20315(19) 0.0442(12) Uani 1 1 d .
H53A H 0.8085 0.4464 0.2036 0.053 Uiso 1 1 calc R
C54 C 0.7485(4) 0.3385(3) 0.18358(17) 0.0390(10) Uani 1 1 d .
H54A H 0.8113 0.3053 0.1705 0.047 Uiso 1 1 calc R
C55 C 0.6678(4) 0.4329(3) 0.40932(18) 0.0414(11) Uani 1 1 d .
C56 C 0.7566(4) 0.4479(3) 0.37991(19) 0.0433(12) Uani 1 1 d .
H56A H 0.8208 0.4278 0.3954 0.052 Uiso 1 1 calc R
C57 C 0.7516(4) 0.4925(3) 0.32752(19) 0.0437(12) Uani 1 1 d .
H57A H 0.8129 0.5023 0.3075 0.052 Uiso 1 1 calc R
C58 C 0.6602(4) 0.5225(3) 0.30415(18) 0.0415(12) Uani 1 1 d .
C59 C 0.5712(4) 0.5139(4) 0.3342(2) 0.0471(12) Uani 1 1 d .
H59A H 0.5073 0.5384 0.3188 0.057 Uiso 1 1 calc R
C60 C 0.5731(4) 0.4704(3) 0.38620(19) 0.0454(12) Uani 1 1 d .
H60A H 0.5110 0.4656 0.4064 0.054 Uiso 1 1 calc R
C61 C 0.6609(3) -0.2379(3) 0.30555(16) 0.0303(9) Uani 1 1 d .
C62 C 0.7491(3) -0.2402(3) 0.27386(17) 0.0321(9) Uani 1 1 d .
H62A H 0.8127 -0.2730 0.2879 0.039 Uiso 1 1 calc R
C63 C 0.7457(3) -0.1953(3) 0.22213(17) 0.0341(10) Uani 1 1 d .
H63A H 0.8070 -0.1968 0.2008 0.041 Uiso 1 1 calc R
C64 C 0.6526(4) -0.1477(3) 0.20066(17) 0.0340(10) Uani 1 1 d .
C65 C 0.5637(4) -0.1510(3) 0.23159(19) 0.0405(11) Uani 1 1 d .
H65A H 0.4996 -0.1224 0.2171 0.049 Uiso 1 1 calc R
C66 C 0.5677(4) -0.1960(3) 0.2837(2) 0.0416(11) Uani 1 1 d .
H66A H 0.5061 -0.1981 0.3047 0.050 Uiso 1 1 calc R
C67 C 0.6522(4) -0.0877(3) 0.14622(18) 0.0408(11) Uani 1 1 d .
H67A H 0.7117 -0.1158 0.1254 0.049 Uiso 1 1 calc R
H67B H 0.5892 -0.0903 0.1299 0.049 Uiso 1 1 calc R
C68 C 0.6678(4) -0.2770(3) 0.36294(17) 0.0386(11) Uani 1 1 d .
H68A H 0.7298 -0.3288 0.3699 0.046 Uiso 1 1 calc R
H68B H 0.6074 -0.3077 0.3771 0.046 Uiso 1 1 calc R
C69 C 0.6600(5) 0.5590(3) 0.24564(19) 0.0522(14) Uani 1 1 d .
H69A H 0.5988 0.6108 0.2363 0.063 Uiso 1 1 calc R
H69B H 0.7215 0.5888 0.2328 0.063 Uiso 1 1 calc R
C70 C 0.6728(5) 0.3717(3) 0.46337(19) 0.0490(13) Uani 1 1 d .
H70A H 0.6126 0.3959 0.4850 0.059 Uiso 1 1 calc R
H70B H 0.7351 0.3777 0.4792 0.059 Uiso 1 1 calc R
F13 F 0.7653(4) -0.3825(9) 0.46776(19) 0.225(5) Uani 1 1 d D
F14 F 0.6721(7) -0.2761(3) 0.5134(3) 0.204(4) Uani 1 1 d D
F15 F 0.6508(4) -0.3910(7) 0.5738(2) 0.182(3) Uani 1 1 d D
F16 F 0.7540(5) -0.5012(4) 0.5252(3) 0.167(3) Uani 1 1 d D
F17 F 0.6116(3) -0.3873(5) 0.4915(2) 0.147(3) Uani 1 1 d D
F18 F 0.8041(4) -0.3865(5) 0.5495(2) 0.1237(18) Uani 1 1 d D
F19 F 1.0228(8) 0.1731(9) 0.5691(5) 0.251(5) Uani 1 1 d DU
F20 F 0.9811(6) 0.1115(5) 0.5223(3) 0.211(4) Uani 1 1 d D
F21 F 0.9532(10) 0.1477(5) 0.6217(3) 0.124(4) Uani 0.60 1 d PDU
F21' F 0.8553(12) 0.0930(17) 0.6291(5) 0.197(11) Uani 0.40 1 d P
F22 F 0.8487(5) 0.0587(6) 0.5620(4) 0.208(4) Uani 1 1 d D
F23 F 0.9969(4) 0.0041(4) 0.5991(2) 0.141(2) Uani 1 1 d D
F24 F 0.8626(3) 0.2162(4) 0.55361(19) 0.124(2) Uani 1 1 d D
C1 C 0.6426(5) 0.1395(5) 0.3036(2) 0.0651(18) Uani 1 1 d .
C2 C 0.6920(6) 0.2090(5) 0.3156(2) 0.072(2) Uani 1 1 d .
H2A H 0.6538 0.2659 0.3274 0.087 Uiso 1 1 calc R
C3 C 0.7961(5) 0.1964(4) 0.3105(2) 0.0580(15) Uani 1 1 d .
C4 C 0.8547(5) 0.1131(3) 0.29348(19) 0.0484(13) Uani 1 1 d .
H4A H 0.9272 0.1043 0.2905 0.058 Uiso 1 1 calc R
C5 C 0.8036(4) 0.0438(3) 0.28123(18) 0.0405(11) Uani 1 1 d .
C6 C 0.6973(4) 0.0567(4) 0.28644(19) 0.0519(13) Uani 1 1 d .
H6A H 0.6627 0.0088 0.2782 0.062 Uiso 1 1 calc R
C7 C 0.3994(5) 0.3591(4) 0.0821(2) 0.0580(15) Uani 1 1 d .
C8 C 0.4508(5) 0.4355(4) 0.0845(2) 0.0565(14) Uani 1 1 d .
H8A H 0.4212 0.4859 0.1034 0.068 Uiso 1 1 calc R
C9 C 0.5460(4) 0.4376(4) 0.0590(2) 0.0508(13) Uani 1 1 d .
C10 C 0.5886(5) 0.3630(4) 0.0313(2) 0.0583(15) Uani 1 1 d .
H10A H 0.6542 0.3638 0.0142 0.070 Uiso 1 1 calc R
C11 C 0.5359(6) 0.2887(4) 0.0289(2) 0.0640(17) Uani 1 1 d .
C12 C 0.4417(6) 0.2845(4) 0.0547(2) 0.0674(18) Uani 1 1 d .
H12A H 0.4063 0.2318 0.0537 0.081 Uiso 1 1 calc R
C13 C 0.5278(5) 0.1542(7) 0.3083(2) 0.090(3) Uani 1 1 d .
H13A H 0.5003 0.1613 0.2739 0.108 Uiso 1 1 calc R
H13B H 0.5053 0.0958 0.3319 0.108 Uiso 1 1 calc R
C14 C 0.3771(8) 0.2641(11) 0.3315(4) 0.158(5) Uani 1 1 d .
H14A H 0.3500 0.3060 0.3573 0.189 Uiso 1 1 calc R
H14B H 0.3531 0.1992 0.3427 0.189 Uiso 1 1 calc R
C15 C 0.3373(7) 0.3150(9) 0.2799(4) 0.137(5) Uani 1 1 d .
H15A H 0.3406 0.3837 0.2669 0.165 Uiso 1 1 calc R
C16 C 0.2951(8) 0.2614(16) 0.2507(4) 0.197(9) Uani 1 1 d .
H16A H 0.2871 0.1938 0.2637 0.237 Uiso 1 1 calc R
C17 C 0.2629(7) 0.3168(12) 0.1971(5) 0.168(6) Uani 1 1 d .
H17A H 0.2052 0.2902 0.1876 0.201 Uiso 1 1 calc R
H17B H 0.2397 0.3889 0.1974 0.201 Uiso 1 1 calc R
C18 C 0.3022(5) 0.3534(5) 0.1145(3) 0.0750(19) Uani 1 1 d .
H18A H 0.2617 0.4211 0.1142 0.090 Uiso 1 1 calc R
H18B H 0.2604 0.3128 0.1017 0.090 Uiso 1 1 calc R
C19 C 0.5646(4) 0.5842(4) 0.0883(2) 0.0532(14) Uani 1 1 d .
H19A H 0.5524 0.5534 0.1252 0.064 Uiso 1 1 calc R
H19B H 0.4990 0.6230 0.0747 0.064 Uiso 1 1 calc R
C20 C 0.6403(4) 0.6503(4) 0.0832(2) 0.0517(13) Uani 1 1 d .
H20A H 0.6578 0.6746 0.0460 0.062 Uiso 1 1 calc R
H20B H 0.6110 0.7091 0.0987 0.062 Uiso 1 1 calc R
C21 C 0.8108(4) 0.6526(4) 0.0979(2) 0.0497(13) Uani 1 1 d .
H21A H 0.7914 0.7149 0.1118 0.060 Uiso 1 1 calc R
H21B H 0.8235 0.6717 0.0599 0.060 Uiso 1 1 calc R
C22 C 0.9059(5) 0.5919(4) 0.1219(2) 0.0636(16) Uani 1 1 d .
H22A H 0.9166 0.5238 0.1142 0.076 Uiso 1 1 calc R
H22B H 0.9652 0.6233 0.1064 0.076 Uiso 1 1 calc R
C23 C 0.9942(6) 0.5519(4) 0.1997(4) 0.093(3) Uani 1 1 d .
H23A H 0.9928 0.5829 0.2302 0.112 Uiso 1 1 calc R
H23B H 1.0483 0.5756 0.1746 0.112 Uiso 1 1 calc R
C24 C 1.0211(6) 0.4406(5) 0.2166(4) 0.089(2) Uani 1 1 d .
H24A H 1.0119 0.4087 0.1876 0.107 Uiso 1 1 calc R
H24B H 1.0941 0.4224 0.2247 0.107 Uiso 1 1 calc R
C25 C 0.9900(5) 0.2934(5) 0.2754(3) 0.078(2) Uani 1 1 d .
H25A H 0.9694 0.2612 0.2489 0.094 Uiso 1 1 calc R
H25B H 1.0648 0.2733 0.2780 0.094 Uiso 1 1 calc R
C26 C 0.9411(9) 0.2594(5) 0.3234(3) 0.090(3) Uani 1 1 d .
H26A H 0.9774 0.2315 0.3540 0.108 Uiso 1 1 calc R
C27 C 0.9612(4) -0.0533(4) 0.2569(2) 0.0519(13) Uani 1 1 d .
H27A H 0.9920 -0.0677 0.2910 0.062 Uiso 1 1 calc R
H27B H 0.9826 0.0080 0.2356 0.062 Uiso 1 1 calc R
C28 C 0.9947(4) -0.1404(4) 0.2300(2) 0.0533(14) Uani 1 1 d .
H28A H 1.0692 -0.1642 0.2324 0.064 Uiso 1 1 calc R
H28B H 0.9592 -0.1965 0.2467 0.064 Uiso 1 1 calc R
C29 C 1.0064(4) -0.1826(4) 0.1474(3) 0.0601(16) Uani 1 1 d .
H29A H 0.9685 -0.2389 0.1586 0.072 Uiso 1 1 calc R
H29B H 1.0798 -0.2089 0.1529 0.072 Uiso 1 1 calc R
C30 C 0.9922(6) -0.1389(4) 0.0923(3) 0.084(3) Uani 1 1 d .
H30A H 1.0215 -0.0767 0.0825 0.101 Uiso 1 1 calc R
H30B H 1.0285 -0.1866 0.0709 0.101 Uiso 1 1 calc R
C31 C 0.8671(15) -0.0814(10) 0.0292(3) 0.228(10) Uani 1 1 d .
H31A H 0.9247 -0.0474 0.0136 0.273 Uiso 1 1 calc R
H31B H 0.8740 -0.1419 0.0141 0.273 Uiso 1 1 calc R
C32 C 0.7903(10) -0.0263(12) 0.0120(3) 0.157(5) Uani 1 1 d .
H32A H 0.7431 -0.0706 0.0077 0.188 Uiso 1 1 calc R
H32B H 0.8103 0.0076 -0.0234 0.188 Uiso 1 1 calc R
C33 C 0.7387(6) 0.1603(7) 0.0143(3) 0.089(2) Uani 1 1 d .
H33A H 0.7281 0.1958 0.0436 0.106 Uiso 1 1 calc R
H33B H 0.8075 0.1661 -0.0021 0.106 Uiso 1 1 calc R
C34 C 0.6663(9) 0.2048(5) -0.0214(3) 0.100(3) Uani 1 1 d .
H34A H 0.6716 0.1647 -0.0487 0.120 Uiso 1 1 calc R
H34B H 0.6791 0.2725 -0.0382 0.120 Uiso 1 1 calc R
O1 O 0.4903(5) 0.2465(6) 0.3292(2) 0.134(3) Uani 1 1 d .
O2 O 0.3345(4) 0.3068(4) 0.16504(19) 0.0812(13) Uani 1 1 d .
O3 O 0.6052(3) 0.5076(3) 0.05883(14) 0.0534(9) Uani 1 1 d .
O4 O 0.7307(3) 0.5974(2) 0.10882(13) 0.0487(9) Uani 1 1 d .
O5 O 0.8995(3) 0.5849(3) 0.17659(15) 0.0588(10) Uani 1 1 d .
O6 O 0.9642(3) 0.4044(3) 0.25838(16) 0.0636(11) Uani 1 1 d .
O7 O 0.8365(5) 0.2696(3) 0.32300(18) 0.0830(15) Uani 1 1 d .
O8 O 0.8519(2) -0.0398(2) 0.26349(14) 0.0461(8) Uani 1 1 d .
O9 O 0.9701(2) -0.1078(2) 0.17704(15) 0.0481(9) Uani 1 1 d .
O10 O 0.8866(4) -0.1169(3) 0.08258(15) 0.0764(14) Uani 1 1 d .
O11 O 0.7326(4) 0.0474(4) 0.03523(19) 0.0949(17) Uani 1 1 d .
O12 O 0.5685(5) 0.2120(3) 0.00223(19) 0.0867(15) Uani 1 1 d .

loop_
_atom_site_aniso_label
_atom_site_aniso_U_11
_atom_site_aniso_U_22
_atom_site_aniso_U_33
_atom_site_aniso_U_23
_atom_site_aniso_U_13
_atom_site_aniso_U_12
N1 0.058(2) 0.0212(17) 0.0253(19) -0.0043(15) -0.0001(17) -0.0099(16)
N2 0.074(3) 0.0267(19) 0.031(2) -0.0115(16) -0.0039(19) -0.012(2)
N3 0.054(2) 0.0216(18) 0.0269(19) -0.0072(15) -0.0032(16) -0.0014(16)
N4 0.078(3) 0.0187(18) 0.029(2) -0.0058(16) -0.0101(19) 0.0009(19)
P1 0.0651(10) 0.0812(12) 0.0504(9) -0.0196(8) -0.0056(7) 0.0253(8)
P2 0.0527(8) 0.0446(8) 0.0589(9) -0.0155(7) 0.0063(7) -0.0079(6)
P3 0.0490(7) 0.0453(7) 0.0418(8) -0.0157(6) -0.0022(6) -0.0074(6)
P4 0.0611(11) 0.187(3) 0.130(2) -0.106(2) -0.0489(13) 0.0422(14)
F1 0.071(3) 0.138(4) 0.102(3) -0.046(3) 0.005(2) -0.003(3)
F2 0.144(4) 0.095(3) 0.084(3) -0.043(3) -0.003(3) 0.027(3)
F3 0.093(3) 0.115(3) 0.057(2) 0.001(2) -0.017(2) 0.006(2)
F4 0.123(3) 0.120(4) 0.060(2) -0.021(2) -0.018(2) 0.074(3)
F5 0.069(3) 0.125(4) 0.105(3) 0.014(3) 0.018(2) 0.020(2)
F6 0.111(3) 0.097(3) 0.086(3) -0.043(2) -0.007(2) 0.010(2)
F7 0.118(3) 0.060(2) 0.115(3) -0.038(2) 0.000(3) -0.022(2)
F8 0.145(4) 0.056(2) 0.083(3) -0.022(2) 0.012(3) -0.034(2)
F9 0.056(2) 0.096(3) 0.066(2) 0.000(2) 0.0010(17) -0.0006(18)
F10 0.055(2) 0.100(3) 0.144(4) 0.008(3) 0.004(2) 0.000(2)
F11 0.099(3) 0.070(2) 0.061(2) -0.0056(18) 0.027(2) -0.012(2)
F12 0.078(2) 0.087(3) 0.054(2) -0.0082(19) -0.0093(17) -0.004(2)
C35 0.052(3) 0.039(3) 0.041(3) -0.014(2) 0.009(2) -0.018(2)
C36 0.052(3) 0.033(2) 0.041(3) -0.012(2) 0.011(2) -0.015(2)
C37 0.054(3) 0.025(2) 0.026(2) -0.0033(18) -0.0034(19) -0.0059(19)
C38 0.049(3) 0.036(2) 0.036(3) -0.007(2) -0.008(2) -0.009(2)
C39 0.047(3) 0.034(2) 0.039(3) -0.011(2) -0.005(2) -0.005(2)
C40 0.060(3) 0.022(2) 0.024(2) -0.0010(17) -0.004(2) -0.007(2)
C41 0.060(3) 0.034(3) 0.045(3) -0.012(2) 0.008(2) -0.018(2)
C42 0.067(3) 0.034(3) 0.049(3) -0.012(2) 0.013(3) -0.010(2)
C43 0.062(3) 0.033(2) 0.051(3) -0.009(2) -0.026(2) -0.007(2)
C44 0.059(3) 0.028(2) 0.048(3) -0.009(2) -0.017(2) -0.004(2)
C45 0.048(3) 0.027(2) 0.034(2) -0.0085(19) -0.010(2) -0.0043(19)
C46 0.040(2) 0.030(2) 0.034(2) -0.0054(19) -0.0094(19) 0.0053(18)
C47 0.042(2) 0.022(2) 0.022(2) -0.0035(17) -0.0009(17) 0.0008(17)
C48 0.043(2) 0.020(2) 0.041(3) -0.0050(19) 0.003(2) -0.0016(18)
C49 0.050(3) 0.023(2) 0.033(3) -0.0026(18) 0.007(2) 0.0017(19)
C50 0.044(2) 0.023(2) 0.023(2) -0.0027(17) -0.0051(18) 0.0021(18)
C51 0.049(3) 0.028(2) 0.039(3) -0.011(2) -0.010(2) 0.006(2)
C52 0.061(3) 0.030(2) 0.047(3) -0.014(2) -0.013(2) 0.011(2)
C53 0.062(3) 0.033(2) 0.039(3) -0.006(2) -0.006(2) -0.011(2)
C54 0.052(3) 0.035(2) 0.029(2) -0.007(2) -0.003(2) -0.004(2)
C55 0.071(3) 0.023(2) 0.036(3) -0.0128(19) -0.007(2) -0.011(2)
C56 0.064(3) 0.023(2) 0.046(3) -0.011(2) -0.007(2) -0.009(2)
C57 0.069(3) 0.022(2) 0.041(3) -0.008(2) -0.001(2) -0.009(2)
C58 0.077(3) 0.0101(18) 0.036(3) -0.0067(18) -0.011(2) 0.002(2)
C59 0.063(3) 0.034(3) 0.045(3) -0.015(2) -0.009(2) 0.000(2)
C60 0.067(3) 0.028(2) 0.041(3) -0.009(2) -0.002(2) -0.007(2)
C61 0.044(2) 0.0152(18) 0.031(2) -0.0038(17) 0.0001(19) -0.0062(17)
C62 0.037(2) 0.024(2) 0.033(2) -0.0044(18) -0.0032(18) -0.0019(17)
C63 0.044(2) 0.0176(19) 0.039(3) -0.0085(18) 0.002(2) 0.0013(17)
C64 0.052(3) 0.0183(19) 0.035(2) -0.0114(18) -0.003(2) -0.0076(18)
C65 0.043(3) 0.032(2) 0.043(3) 0.000(2) -0.007(2) -0.004(2)
C66 0.040(2) 0.034(2) 0.049(3) -0.005(2) 0.005(2) -0.007(2)
C67 0.068(3) 0.023(2) 0.031(2) -0.0069(19) -0.004(2) -0.004(2)
C68 0.065(3) 0.022(2) 0.030(2) -0.0040(18) -0.001(2) -0.013(2)
C69 0.096(4) 0.021(2) 0.038(3) -0.008(2) -0.017(3) -0.001(2)
C70 0.086(4) 0.026(2) 0.038(3) -0.011(2) -0.004(3) -0.012(2)
F13 0.072(3) 0.482(15) 0.063(3) 0.019(6) 0.009(2) 0.003(5)
F14 0.356(11) 0.064(3) 0.210(7) 0.018(4) -0.186(8) -0.048(5)
F15 0.089(4) 0.363(11) 0.106(4) -0.104(6) 0.038(3) -0.028(5)
F16 0.176(6) 0.094(4) 0.260(8) -0.107(5) -0.101(5) 0.024(4)
F17 0.063(3) 0.244(7) 0.177(5) -0.154(5) -0.034(3) 0.006(3)
F18 0.093(3) 0.171(5) 0.116(4) -0.041(4) -0.055(3) -0.008(3)
F19 0.249(5) 0.250(5) 0.253(5) -0.049(2) -0.018(2) -0.040(2)
F20 0.213(7) 0.130(5) 0.264(9) -0.082(6) 0.147(7) 0.005(5)
F21 0.282(12) 0.060(4) 0.046(4) -0.015(3) -0.065(6) -0.034(6)
F21' 0.127(11) 0.27(2) 0.085(9) 0.039(11) 0.017(8) 0.151(14)
F22 0.142(6) 0.198(7) 0.277(10) 0.052(7) -0.134(6) -0.067(5)
F23 0.084(3) 0.171(5) 0.182(6) -0.096(5) -0.063(3) 0.041(3)
F24 0.061(2) 0.198(5) 0.114(4) -0.087(4) -0.040(2) 0.052(3)
C1 0.070(4) 0.083(4) 0.023(3) -0.002(3) -0.001(2) 0.025(3)
C2 0.095(5) 0.070(4) 0.029(3) -0.009(3) -0.009(3) 0.041(4)
C3 0.098(5) 0.034(3) 0.033(3) 0.001(2) -0.016(3) 0.007(3)
C4 0.076(4) 0.026(2) 0.037(3) 0.001(2) -0.011(2) 0.002(2)
C5 0.050(3) 0.035(2) 0.032(3) -0.005(2) -0.001(2) 0.001(2)
C6 0.053(3) 0.066(3) 0.030(3) -0.004(2) 0.001(2) -0.001(3)
C7 0.079(4) 0.051(3) 0.041(3) 0.005(3) -0.032(3) -0.007(3)
C8 0.067(4) 0.050(3) 0.050(3) -0.009(3) -0.027(3) 0.007(3)
C9 0.065(3) 0.039(3) 0.049(3) -0.011(2) -0.026(3) 0.003(2)
C10 0.083(4) 0.043(3) 0.043(3) -0.007(2) -0.014(3) 0.006(3)
C11 0.111(5) 0.035(3) 0.043(3) -0.003(2) -0.015(3) -0.008(3)
C12 0.106(5) 0.045(3) 0.049(4) 0.009(3) -0.038(4) -0.016(3)
C13 0.065(4) 0.138(7) 0.040(3) -0.015(4) 0.005(3) 0.039(4)
C14 0.119(8) 0.218(13) 0.100(8) -0.048(8) 0.027(6) 0.062(8)
C15 0.078(6) 0.166(10) 0.093(8) 0.053(7) 0.030(5) 0.057(6)
C16 0.060(6) 0.41(3) 0.068(7) 0.022(10) 0.013(5) 0.000(9)
C17 0.045(5) 0.285(17) 0.143(10) 0.002(10) -0.016(6) -0.003(7)
C18 0.080(5) 0.069(4) 0.072(5) 0.002(3) -0.032(4) -0.008(3)
C19 0.068(3) 0.042(3) 0.048(3) -0.014(2) -0.023(3) 0.010(3)
C20 0.073(4) 0.031(2) 0.046(3) -0.003(2) -0.017(3) 0.004(2)
C21 0.065(3) 0.040(3) 0.045(3) -0.013(2) -0.012(2) -0.001(2)
C22 0.079(4) 0.049(3) 0.070(4) -0.031(3) -0.011(3) 0.000(3)
C23 0.115(6) 0.035(3) 0.135(7) 0.016(4) -0.072(5) -0.033(3)
C24 0.084(5) 0.064(4) 0.120(7) -0.015(4) -0.036(5) -0.006(4)
C25 0.075(4) 0.055(4) 0.107(6) -0.020(4) -0.029(4) -0.002(3)
C26 0.178(9) 0.040(3) 0.056(4) 0.005(3) -0.049(5) -0.024(5)
C27 0.039(3) 0.042(3) 0.071(4) -0.009(3) -0.002(2) -0.002(2)
C28 0.042(3) 0.036(3) 0.074(4) -0.004(3) 0.003(3) 0.004(2)
C29 0.057(3) 0.030(3) 0.086(5) -0.016(3) 0.026(3) 0.001(2)
C30 0.115(6) 0.035(3) 0.083(5) -0.016(3) 0.065(4) 0.002(3)
C31 0.40(2) 0.173(11) 0.020(4) -0.012(5) 0.002(8) 0.158(14)
C32 0.170(10) 0.230(14) 0.046(5) -0.049(7) -0.034(6) 0.063(10)
C33 0.097(5) 0.112(6) 0.060(5) -0.029(5) 0.004(4) -0.017(5)
C34 0.178(9) 0.051(4) 0.066(5) -0.014(4) -0.001(6) -0.007(5)
O1 0.132(5) 0.171(6) 0.080(4) -0.055(4) 0.000(3) 0.055(5)
O2 0.069(3) 0.095(4) 0.067(3) -0.003(3) -0.017(2) 0.006(3)
O3 0.072(2) 0.0402(19) 0.045(2) -0.0110(16) -0.0098(18) 0.0018(17)
O4 0.065(2) 0.0301(17) 0.048(2) -0.0029(15) -0.0182(17) 0.0009(16)
O5 0.084(3) 0.0338(18) 0.062(3) -0.0035(17) -0.035(2) -0.0119(18)
O6 0.089(3) 0.045(2) 0.052(2) -0.0051(19) -0.017(2) 0.002(2)
O7 0.135(5) 0.042(2) 0.071(3) -0.015(2) -0.037(3) 0.006(3)
O8 0.0407(18) 0.0418(19) 0.055(2) -0.0114(16) 0.0032(15) -0.0069(15)
O9 0.0441(18) 0.0250(16) 0.069(3) -0.0094(16) 0.0113(17) 0.0033(13)
O10 0.129(4) 0.046(2) 0.038(2) -0.0124(18) 0.013(2) 0.021(2)
O11 0.107(4) 0.085(3) 0.057(3) 0.022(3) 0.000(3) 0.027(3)
O12 0.143(5) 0.048(2) 0.069(3) -0.020(2) 0.012(3) -0.016(3)

loop_
_atom_type_symbol
_atom_type_description
_atom_type_scat_dispersion_real
_atom_type_scat_dispersion_imag
_atom_type_scat_source
C C 0.0033 0.0016 'International Tables Vol C Tables 4.2.6.8 and 6.1.1.4'
H H 0.0000 0.0000 'International Tables Vol C Tables 4.2.6.8 and 6.1.1.4'
N N 0.0061 0.0033 'International Tables Vol C Tables 4.2.6.8 and 6.1.1.4'
O O 0.0106 0.0060 'International Tables Vol C Tables 4.2.6.8 and 6.1.1.4'
F F 0.0171 0.0103 'International Tables Vol C Tables 4.2.6.8 and 6.1.1.4'
P P 0.1023 0.0942 'International Tables Vol C Tables 4.2.6.8 and 6.1.1.4'

loop_
_geom_angle_atom_site_label_1
_geom_angle_atom_site_label_2
_geom_angle_atom_site_label_3
_geom_angle
C39 N1 C35 120.7(4)
C39 N1 C68 120.0(4)
C35 N1 C68 119.2(4)
C43 N2 C42 120.6(4)
C43 N2 C70 120.0(4)
C42 N2 C70 119.0(4)
C49 N3 C45 120.8(4)
C49 N3 C67 120.5(4)
C45 N3 C67 118.5(4)
C52 N4 C53 120.2(4)
C52 N4 C69 120.1(4)
C53 N4 C69 119.8(5)
F5 P1 F3 90.8(3)
F5 P1 F6 92.6(3)
F3 P1 F6 91.1(3)
F5 P1 F2 89.9(3)
F3 P1 F2 90.4(3)
F6 P1 F2 177.0(3)
F5 P1 F4 88.9(3)
F3 P1 F4 178.7(3)
F6 P1 F4 87.6(3)
F2 P1 F4 90.8(3)
F5 P1 F1 178.4(3)
F3 P1 F1 90.6(3)
F6 P1 F1 88.1(3)
F2 P1 F1 89.3(3)
F4 P1 F1 89.7(3)
F8 P2 F10 89.2(3)
F8 P2 F9 90.0(2)
F10 P2 F9 179.2(3)
F8 P2 F7 179.8(3)
F10 P2 F7 90.6(3)
F9 P2 F7 90.1(2)
F8 P2 F11 90.9(2)
F10 P2 F11 89.7(2)
F9 P2 F11 89.9(2)
F7 P2 F11 89.0(2)
F8 P2 F12 89.6(2)
F10 P2 F12 90.9(2)
F9 P2 F12 89.5(2)
F7 P2 F12 90.6(2)
F11 P2 F12 179.2(2)
F14 P3 F13 93.7(6)
F14 P3 F15 83.9(5)
F13 P3 F15 177.2(6)
F14 P3 F16 173.9(5)
F13 P3 F16 81.6(5)
F15 P3 F16 100.7(5)
F14 P3 F17 85.1(4)
F13 P3 F17 86.1(3)
F15 P3 F17 95.1(3)
F16 P3 F17 98.4(3)
F14 P3 F18 92.6(3)
F13 P3 F18 93.4(3)
F15 P3 F18 85.2(3)
F16 P3 F18 83.8(3)
F17 P3 F18 177.6(4)
F21 P4 F22 139.1(7)
F21 P4 F20 131.7(6)
F22 P4 F20 89.1(6)
F21 P4 F23 89.2(4)
F22 P4 F23 91.1(4)
F20 P4 F23 91.5(4)
F21 P4 F24 91.1(4)
F22 P4 F24 89.6(3)
F20 P4 F24 87.3(4)
F23 P4 F24 178.6(4)
F21 P4 F21' 62.4(9)
F22 P4 F21' 76.8(11)
F20 P4 F21' 165.8(11)
F23 P4 F21' 87.9(6)
F24 P4 F21' 93.4(5)
F21 P4 F19 61.9(6)
F22 P4 F19 158.3(6)
F20 P4 F19 70.0(6)
F23 P4 F19 95.2(5)
F24 P4 F19 83.7(5)
F21' P4 F19 124.2(11)
N1 C35 C36 120.9(4)
N1 C35 H35A 119.5
C36 C35 H35A 119.5
C35 C36 C37 119.5(4)
C35 C36 H36A 120.3
C37 C36 H36A 120.3
C38 C37 C36 118.0(4)
C38 C37 C40 121.0(4)
C36 C37 C40 120.9(4)
C39 C38 C37 120.0(4)
C39 C38 H38A 120.0
C37 C38 H38A 120.0
N1 C39 C38 120.9(4)
N1 C39 H39A 119.6
C38 C39 H39A 119.6
C44 C40 C41 117.5(4)
C44 C40 C37 122.0(4)
C41 C40 C37 120.5(4)
C42 C41 C40 120.1(5)
C42 C41 H41A 120.0
C40 C41 H41A 120.0
N2 C42 C41 120.7(5)
N2 C42 H42A 119.7
C41 C42 H42A 119.7
N2 C43 C44 120.2(5)
N2 C43 H43A 119.9
C44 C43 H43A 119.9
C43 C44 C40 120.9(5)
C43 C44 H44A 119.5
C40 C44 H44A 119.5
N3 C45 C46 120.8(4)
N3 C45 H45A 119.6
C46 C45 H45A 119.6
C45 C46 C47 120.1(4)
C45 C46 H46A 120.0
C47 C46 H46A 120.0
C46 C47 C48 117.6(4)
C46 C47 C50 121.1(4)
C48 C47 C50 121.2(4)
C49 C48 C47 119.6(4)
C49 C48 H48A 120.2
C47 C48 H48A 120.2
N3 C49 C48 120.9(4)
N3 C49 H49A 119.6
C48 C49 H49A 119.6
C54 C50 C51 117.0(4)
C54 C50 C47 123.1(4)
C51 C50 C47 119.8(4)
C52 C51 C50 120.4(5)
C52 C51 H51A 119.8
C50 C51 H51A 119.8
N4 C52 C51 120.8(5)
N4 C52 H52A 119.6
C51 C52 H52A 119.6
N4 C53 C54 120.7(5)
N4 C53 H53A 119.7
C54 C53 H53A 119.7
C53 C54 C50 120.9(5)
C53 C54 H54A 119.5
C50 C54 H54A 119.5
C56 C55 C60 118.8(5)
C56 C55 C70 120.2(5)
C60 C55 C70 120.9(5)
C55 C56 C57 119.6(5)
C55 C56 H56A 120.2
C57 C56 H56A 120.2
C58 C57 C56 121.5(5)
C58 C57 H57A 119.2
C56 C57 H57A 119.2
C57 C58 C59 118.8(5)
C57 C58 C69 119.3(5)
C59 C58 C69 121.8(5)
C60 C59 C58 121.2(5)
C60 C59 H59A 119.4
C58 C59 H59A 119.4
C59 C60 C55 119.7(5)
C59 C60 H60A 120.1
C55 C60 H60A 120.1
C62 C61 C66 119.0(4)
C62 C61 C68 119.6(4)
C66 C61 C68 121.4(4)
C63 C62 C61 120.5(4)
C63 C62 H62A 119.7
C61 C62 H62A 119.7
C62 C63 C64 120.6(4)
C62 C63 H63A 119.7
C64 C63 H63A 119.7
C65 C64 C63 118.8(4)
C65 C64 C67 121.5(4)
C63 C64 C67 119.5(4)
C64 C65 C66 120.3(4)
C64 C65 H65A 119.9
C66 C65 H65A 119.9
C65 C66 C61 120.5(4)
C65 C66 H66A 119.7
C61 C66 H66A 119.7
N3 C67 C64 108.4(3)
N3 C67 H67A 110.0
C64 C67 H67A 110.0
N3 C67 H67B 110.0
C64 C67 H67B 110.0
H67A C67 H67B 108.4
C61 C68 N1 108.6(3)
C61 C68 H68A 110.0
N1 C68 H68A 110.0
C61 C68 H68B 110.0
N1 C68 H68B 110.0
H68A C68 H68B 108.3
N4 C69 C58 107.7(4)
N4 C69 H69A 110.2
C58 C69 H69A 110.2
N4 C69 H69B 110.2
C58 C69 H69B 110.2
H69A C69 H69B 108.5
C55 C70 N2 108.1(4)
C55 C70 H70A 110.1
N2 C70 H70A 110.1
C55 C70 H70B 110.1
N2 C70 H70B 110.1
H70A C70 H70B 108.4
F21 F19 P4 54.1(4)
P4 F21 F21' 63.0(6)
P4 F21 F19 64.0(4)
F21' F21 F19 126.9(7)
F21 F21' P4 54.5(6)
C2 C1 C6 120.5(6)
C2 C1 C13 119.9(6)
C6 C1 C13 119.6(7)
C3 C2 C1 119.9(5)
C3 C2 H2A 120.1
C1 C2 H2A 120.1
O7 C3 C2 114.9(6)
O7 C3 C4 123.6(6)
C2 C3 C4 121.5(6)
C5 C4 C3 117.8(5)
C5 C4 H4A 121.1
C3 C4 H4A 121.1
O8 C5 C4 123.5(4)
O8 C5 C6 115.9(4)
C4 C5 C6 120.6(5)
C1 C6 C5 119.6(6)
C1 C6 H6A 120.2
C5 C6 H6A 120.2
C8 C7 C12 121.2(6)
C8 C7 C18 117.6(6)
C12 C7 C18 120.9(6)
C7 C8 C9 119.3(5)
C7 C8 H8A 120.4
C9 C8 H8A 120.4
O3 C9 C8 125.1(5)
O3 C9 C10 115.1(5)
C8 C9 C10 119.7(5)
C11 C10 C9 120.1(6)
C11 C10 H10A 120.0
C9 C10 H10A 120.0
C10 C11 C12 121.0(6)
C10 C11 O12 125.7(7)
C12 C11 O12 113.3(6)
C11 C12 C7 118.7(6)
C11 C12 H12A 120.7
C7 C12 H12A 120.7
O1 C13 C1 107.7(7)
O1 C13 H13A 110.2
C1 C13 H13A 110.2
O1 C13 H13B 110.2
C1 C13 H13B 110.2
H13A C13 H13B 108.5
O1 C14 C15 111.0(8)
O1 C14 H14A 109.4
C15 C14 H14A 109.4
O1 C14 H14B 109.4
C15 C14 H14B 109.4
H14A C14 H14B 108.0
C16 C15 C14 119.7(13)
C16 C15 H15A 120.1
C14 C15 H15A 120.1
C15 C16 C17 116.4(16)
C15 C16 H16A 121.8
C17 C16 H16A 121.8
O2 C17 C16 110.3(8)
O2 C17 H17A 109.6
C16 C17 H17A 109.6
O2 C17 H17B 109.6
C16 C17 H17B 109.6
H17A C17 H17B 108.1
O2 C18 C7 104.2(5)
O2 C18 H18A 110.9
C7 C18 H18A 110.9
O2 C18 H18B 110.9
C7 C18 H18B 110.9
H18A C18 H18B 108.9
O3 C19 C20 107.4(5)
O3 C19 H19A 110.2
C20 C19 H19A 110.2
O3 C19 H19B 110.2
C20 C19 H19B 110.2
H19A C19 H19B 108.5
O4 C20 C19 110.3(4)
O4 C20 H20A 109.6
C19 C20 H20A 109.6
O4 C20 H20B 109.6
C19 C20 H20B 109.6
H20A C20 H20B 108.1
O4 C21 C22 110.3(4)
O4 C21 H21A 109.6
C22 C21 H21A 109.6
O4 C21 H21B 109.6
C22 C21 H21B 109.6
H21A C21 H21B 108.1
O5 C22 C21 111.2(5)
O5 C22 H22A 109.4
C21 C22 H22A 109.4
O5 C22 H22B 109.4
C21 C22 H22B 109.4
H22A C22 H22B 108.0
O5 C23 C24 114.0(5)
O5 C23 H23A 108.7
C24 C23 H23A 108.7
O5 C23 H23B 108.7
C24 C23 H23B 108.7
H23A C23 H23B 107.6
O6 C24 C23 112.8(7)
O6 C24 H24A 109.0
C23 C24 H24A 109.0
O6 C24 H24B 109.0
C23 C24 H24B 109.0
H24A C24 H24B 107.8
C26 C25 O6 111.9(6)
C26 C25 H25A 109.2
O6 C25 H25A 109.2
C26 C25 H25B 109.2
O6 C25 H25B 109.2
H25A C25 H25B 107.9
O7 C26 C25 115.0(6)
O7 C26 H26A 122.5
C25 C26 H26A 122.5
O8 C27 C28 106.7(4)
O8 C27 H27A 110.4
C28 C27 H27A 110.4
O8 C27 H27B 110.4
C28 C27 H27B 110.4
H27A C27 H27B 108.6
O9 C28 C27 108.2(4)
O9 C28 H28A 110.1
C27 C28 H28A 110.1
O9 C28 H28B 110.1
C27 C28 H28B 110.1
H28A C28 H28B 108.4
O9 C29 C30 109.2(4)
O9 C29 H29A 109.8
C30 C29 H29A 109.8
O9 C29 H29B 109.8
C30 C29 H29B 109.8
H29A C29 H29B 108.3
O10 C30 C29 110.1(5)
O10 C30 H30A 109.6
C29 C30 H30A 109.6
O10 C30 H30B 109.6
C29 C30 H30B 109.6
H30A C30 H30B 108.2
C32 C31 O10 125.9(10)
C32 C31 H31A 105.8
O10 C31 H31A 105.8
C32 C31 H31B 105.8
O10 C31 H31B 105.8
H31A C31 H31B 106.2
C31 C32 O11 124.8(9)
C31 C32 H32A 106.1
O11 C32 H32A 106.1
C31 C32 H32B 106.1
O11 C32 H32B 106.1
H32A C32 H32B 106.3
C34 C33 O11 111.3(7)
C34 C33 H33A 109.4
O11 C33 H33A 109.4
C34 C33 H33B 109.4
O11 C33 H33B 109.4
H33A C33 H33B 108.0
C33 C34 O12 110.9(7)
C33 C34 H34A 109.5
O12 C34 H34A 109.5
C33 C34 H34B 109.5
O12 C34 H34B 109.5
H34A C34 H34B 108.1
C14 O1 C13 107.9(8)
C17 O2 C18 110.1(7)
C9 O3 C19 116.5(4)
C21 O4 C20 112.0(4)
C23 O5 C22 113.9(6)
C24 O6 C25 113.2(5)
C3 O7 C26 119.3(5)
C5 O8 C27 116.7(4)
C29 O9 C28 112.4(4)
C30 O10 C31 113.4(9)
C32 O11 C33 121.2(8)
C11 O12 C34 117.7(6)

loop_
_geom_bond_atom_site_label_1
_geom_bond_atom_site_label_2
_geom_bond_distance
N1 C39 1.337(6)
N1 C35 1.340(6)
N1 C68 1.502(5)
N2 C43 1.329(7)
N2 C42 1.351(7)
N2 C70 1.513(5)
N3 C49 1.327(6)
N3 C45 1.351(6)
N3 C67 1.495(5)
N4 C52 1.340(7)
N4 C53 1.340(6)
N4 C69 1.500(5)
P1 F5 1.556(4)
P1 F3 1.578(4)
P1 F6 1.581(4)
P1 F2 1.589(4)
P1 F4 1.593(4)
P1 F1 1.595(4)
P2 F8 1.571(4)
P2 F10 1.579(4)
P2 F9 1.581(3)
P2 F7 1.582(4)
P2 F11 1.585(4)
P2 F12 1.596(4)
P3 F14 1.526(5)
P3 F13 1.528(5)
P3 F15 1.529(5)
P3 F16 1.542(5)
P3 F17 1.547(4)
P3 F18 1.569(4)
P4 F21 1.479(5)
P4 F22 1.511(6)
P4 F20 1.541(6)
P4 F23 1.594(5)
P4 F24 1.597(5)
P4 F21' 1.619(14)
P4 F19 1.641(8)
C35 C36 1.379(6)
C35 H35A 0.9500
C36 C37 1.398(6)
C36 H36A 0.9500
C37 C38 1.384(7)
C37 C40 1.494(6)
C38 C39 1.378(6)
C38 H38A 0.9500
C39 H39A 0.9500
C40 C44 1.381(7)
C40 C41 1.382(7)
C41 C42 1.366(7)
C41 H41A 0.9500
C42 H42A 0.9500
C43 C44 1.369(6)
C43 H43A 0.9500
C44 H44A 0.9500
C45 C46 1.369(6)
C45 H45A 0.9500
C46 C47 1.388(6)
C46 H46A 0.9500
C47 C48 1.402(6)
C47 C50 1.478(5)
C48 C49 1.383(6)
C48 H48A 0.9500
C49 H49A 0.9500
C50 C54 1.375(6)
C50 C51 1.397(6)
C51 C52 1.361(6)
C51 H51A 0.9500
C52 H52A 0.9500
C53 C54 1.364(6)
C53 H53A 0.9500
C54 H54A 0.9500
C55 C56 1.382(7)
C55 C60 1.414(7)
C55 C70 1.496(7)
C56 C57 1.392(7)
C56 H56A 0.9500
C57 C58 1.371(7)
C57 H57A 0.9500
C58 C59 1.378(7)
C58 C69 1.520(7)
C59 C60 1.378(7)
C59 H59A 0.9500
C60 H60A 0.9500
C61 C62 1.381(6)
C61 C66 1.390(6)
C61 C68 1.502(6)
C62 C63 1.376(6)
C62 H62A 0.9500
C63 C64 1.399(6)
C63 H63A 0.9500
C64 C65 1.381(6)
C64 C67 1.499(6)
C65 C66 1.387(7)
C65 H65A 0.9500
C66 H66A 0.9500
C67 H67A 0.9900
C67 H67B 0.9900
C68 H68A 0.9900
C68 H68B 0.9900
C69 H69A 0.9900
C69 H69B 0.9900
C70 H70A 0.9900
C70 H70B 0.9900
F19 F21 1.610(14)
F21 F21' 1.61(2)
C1 C2 1.371(10)
C1 C6 1.377(8)
C1 C13 1.505(9)
C2 C3 1.366(9)
C2 H2A 0.9500
C3 O7 1.349(7)
C3 C4 1.402(7)
C4 C5 1.385(7)
C4 H4A 0.9500
C5 O8 1.369(5)
C5 C6 1.395(7)
C6 H6A 0.9500
C7 C8 1.383(8)
C7 C12 1.392(9)
C7 C18 1.493(9)
C8 C9 1.385(8)
C8 H8A 0.9500
C9 O3 1.363(6)
C9 C10 1.397(7)
C10 C11 1.370(8)
C10 H10A 0.9500
C11 C12 1.380(10)
C11 O12 1.380(7)
C12 H12A 0.9500
C13 O1 1.484(10)
C13 H13A 0.9900
C13 H13B 0.9900
C14 O1 1.483(12)
C14 C15 1.488(14)
C14 H14A 0.9900
C14 H14B 0.9900
C15 C16 1.40(2)
C15 H15A 0.9500
C16 C17 1.516(15)
C16 H16A 0.9500
C17 O2 1.226(11)
C17 H17A 0.9900
C17 H17B 0.9900
C18 O2 1.421(8)
C18 H18A 0.9900
C18 H18B 0.9900
C19 O3 1.445(6)
C19 C20 1.468(8)
C19 H19A 0.9900
C19 H19B 0.9900
C20 O4 1.433(6)
C20 H20A 0.9900
C20 H20B 0.9900
C21 O4 1.406(6)
C21 C22 1.493(8)
C21 H21A 0.9900
C21 H21B 0.9900
C22 O5 1.424(7)
C22 H22A 0.9900
C22 H22B 0.9900
C23 O5 1.407(7)
C23 C24 1.495(9)
C23 H23A 0.9900
C23 H23B 0.9900
C24 O6 1.343(9)
C24 H24A 0.9900
C24 H24B 0.9900
C25 C26 1.403(11)
C25 O6 1.490(7)
C25 H25A 0.9900
C25 H25B 0.9900
C26 O7 1.378(10)
C26 H26A 0.9500
C27 O8 1.435(6)
C27 C28 1.506(7)
C27 H27A 0.9900
C27 H27B 0.9900
C28 O9 1.423(7)
C28 H28A 0.9900
C28 H28B 0.9900
C29 O9 1.419(6)
C29 C30 1.467(10)
C29 H29A 0.9900
C29 H29B 0.9900
C30 O10 1.420(9)
C30 H30A 0.9900
C30 H30B 0.9900
C31 C32 1.216(14)
C31 O10 1.422(10)
C31 H31A 0.9900
C31 H31B 0.9900
C32 O11 1.377(12)
C32 H32A 0.9900
C32 H32B 0.9900
C33 C34 1.377(11)
C33 O11 1.561(10)
C33 H33A 0.9900
C33 H33B 0.9900
C34 O12 1.390(11)
C34 H34A 0.9900
C34 H34B 0.9900

loop_
_geom_torsion_atom_site_label_1
_geom_torsion_atom_site_label_2
_geom_torsion_atom_site_label_3
_geom_torsion_atom_site_label_4
_geom_torsion
C39 N1 C35 C36 2.0(7)
C68 N1 C35 C36 -173.8(4)
N1 C35 C36 C37 0.9(7)
C35 C36 C37 C38 -2.6(7)
C35 C36 C37 C40 173.3(4)
C36 C37 C38 C39 1.5(7)
C40 C37 C38 C39 -174.4(4)
C35 N1 C39 C38 -3.2(7)
C68 N1 C39 C38 172.6(4)
C37 C38 C39 N1 1.4(7)
C38 C37 C40 C44 -12.9(7)
C36 C37 C40 C44 171.3(4)
C38 C37 C40 C41 164.8(4)
C36 C37 C40 C41 -11.0(6)
C44 C40 C41 C42 4.0(7)
C37 C40 C41 C42 -173.8(4)
C43 N2 C42 C41 -0.4(7)
C70 N2 C42 C41 171.8(4)
C40 C41 C42 N2 -1.8(8)
C42 N2 C43 C44 0.1(7)
C70 N2 C43 C44 -172.0(4)
N2 C43 C44 C40 2.3(8)
C41 C40 C44 C43 -4.3(7)
C37 C40 C44 C43 173.5(4)
C49 N3 C45 C46 -3.7(6)
C67 N3 C45 C46 170.8(4)
N3 C45 C46 C47 0.0(7)
C45 C46 C47 C48 4.6(6)
C45 C46 C47 C50 -172.7(4)
C46 C47 C48 C49 -5.8(6)
C50 C47 C48 C49 171.5(4)
C45 N3 C49 C48 2.3(6)
C67 N3 C49 C48 -172.0(4)
C47 C48 C49 N3 2.5(7)
C46 C47 C50 C54 -173.3(4)
C48 C47 C50 C54 9.5(6)
C46 C47 C50 C51 11.1(6)
C48 C47 C50 C51 -166.1(4)
C54 C50 C51 C52 -1.5(7)
C47 C50 C51 C52 174.4(4)
C53 N4 C52 C51 2.3(7)
C69 N4 C52 C51 -176.4(4)
C50 C51 C52 N4 -0.6(7)
C52 N4 C53 C54 -1.9(7)
C69 N4 C53 C54 176.7(4)
N4 C53 C54 C50 -0.2(7)
C51 C50 C54 C53 1.9(6)
C47 C50 C54 C53 -173.9(4)
C60 C55 C56 C57 -4.8(6)
C70 C55 C56 C57 170.9(4)
C55 C56 C57 C58 0.2(6)
C56 C57 C58 C59 4.2(6)
C56 C57 C58 C69 -172.6(4)
C57 C58 C59 C60 -4.0(6)
C69 C58 C59 C60 172.7(4)
C58 C59 C60 C55 -0.6(7)
C56 C55 C60 C59 5.0(6)
C70 C55 C60 C59 -170.7(4)
C66 C61 C62 C63 4.5(6)
C68 C61 C62 C63 -173.1(4)
C61 C62 C63 C64 -0.7(6)
C62 C63 C64 C65 -3.4(6)
C62 C63 C64 C67 171.9(4)
C63 C64 C65 C66 3.7(6)
C67 C64 C65 C66 -171.5(4)
C64 C65 C66 C61 0.1(7)
C62 C61 C66 C65 -4.3(6)
C68 C61 C66 C65 173.3(4)
C49 N3 C67 C64 83.8(5)
C45 N3 C67 C64 -90.6(5)
C65 C64 C67 N3 84.6(5)
C63 C64 C67 N3 -90.6(5)
C62 C61 C68 N1 92.9(5)
C66 C61 C68 N1 -84.7(5)
C39 N1 C68 C61 -80.4(5)
C35 N1 C68 C61 95.4(5)
C52 N4 C69 C58 81.1(6)
C53 N4 C69 C58 -97.6(5)
C57 C58 C69 N4 91.7(5)
C59 C58 C69 N4 -85.0(5)
C56 C55 C70 N2 -90.1(5)
C60 C55 C70 N2 85.6(5)
C43 N2 C70 C55 89.3(6)
C42 N2 C70 C55 -82.9(6)
F22 P4 F19 F21 167.4(14)
F20 P4 F19 F21 -176.0(7)
F23 P4 F19 F21 -86.3(5)
F24 P4 F19 F21 94.6(5)
F21' P4 F19 F21 4.7(9)
F22 P4 F21 F21' 2.7(10)
F20 P4 F21 F21' -179.4(7)
F23 P4 F21 F21' -88.1(7)
F24 P4 F21 F21' 93.3(6)
F19 P4 F21 F21' 175.6(9)
F22 P4 F21 F19 -172.9(7)
F20 P4 F21 F19 5.1(8)
F23 P4 F21 F19 96.4(6)
F24 P4 F21 F19 -82.3(6)
F21' P4 F21 F19 -175.6(9)
P4 F19 F21 F21' -4.9(10)
F19 F21 F21' P4 5.0(10)
F22 P4 F21' F21 -178.2(7)
F20 P4 F21' F21 178(2)
F23 P4 F21' F21 90.2(5)
F24 P4 F21' F21 -89.4(5)
F19 P4 F21' F21 -4.7(9)
C6 C1 C2 C3 0.0(8)
C13 C1 C2 C3 -178.9(5)
C1 C2 C3 O7 179.6(5)
C1 C2 C3 C4 -0.4(8)
O7 C3 C4 C5 -179.2(5)
C2 C3 C4 C5 0.8(7)
C3 C4 C5 O8 179.0(4)
C3 C4 C5 C6 -0.8(7)
C2 C1 C6 C5 0.0(8)
C13 C1 C6 C5 178.9(5)
O8 C5 C6 C1 -179.4(4)
C4 C5 C6 C1 0.4(7)
C12 C7 C8 C9 0.0(8)
C18 C7 C8 C9 173.9(5)
C7 C8 C9 O3 -179.0(5)
C7 C8 C9 C10 0.1(8)
O3 C9 C10 C11 179.9(5)
C8 C9 C10 C11 0.7(8)
C9 C10 C11 C12 -1.7(8)
C9 C10 C11 O12 178.7(5)
C10 C11 C12 C7 1.7(8)
O12 C11 C12 C7 -178.6(5)
C8 C7 C12 C11 -0.9(8)
C18 C7 C12 C11 -174.6(5)
C2 C1 C13 O1 -3.0(8)
C6 C1 C13 O1 178.0(5)
O1 C14 C15 C16 107.3(12)
C14 C15 C16 C17 -176.0(8)
C15 C16 C17 O2 88.7(15)
C8 C7 C18 O2 -79.7(6)
C12 C7 C18 O2 94.1(6)
O3 C19 C20 O4 -67.3(5)
O4 C21 C22 O5 -74.2(5)
O5 C23 C24 O6 -71.7(9)
O6 C25 C26 O7 68.0(7)
O8 C27 C28 O9 74.2(5)
O9 C29 C30 O10 -69.5(6)
O10 C31 C32 O11 32(3)
O11 C33 C34 O12 68.4(7)
C15 C14 O1 C13 -81.9(12)
C1 C13 O1 C14 177.2(7)
C16 C17 O2 C18 176.3(12)
C7 C18 O2 C17 165.8(9)
C8 C9 O3 C19 0.8(7)
C10 C9 O3 C19 -178.3(4)
C20 C19 O3 C9 179.5(4)
C22 C21 O4 C20 -175.6(4)
C19 C20 O4 C21 170.6(4)
C24 C23 O5 C22 -89.7(8)
C21 C22 O5 C23 -164.4(4)
C23 C24 O6 C25 179.6(5)
C26 C25 O6 C24 170.7(7)
C2 C3 O7 C26 174.5(5)
C4 C3 O7 C26 -5.4(8)
C25 C26 O7 C3 86.5(7)
C4 C5 O8 C27 -1.1(7)
C6 C5 O8 C27 178.8(4)
C28 C27 O8 C5 -171.8(4)
C30 C29 O9 C28 -171.5(5)
C27 C28 O9 C29 175.1(4)
C29 C30 O10 C31 -175.4(7)
C32 C31 O10 C30 -152.5(19)
C31 C32 O11 C33 103.7(19)
C34 C33 O11 C32 91.8(9)
C10 C11 O12 C34 4.8(9)
C12 C11 O12 C34 -174.8(6)
C33 C34 O12 C11 79.1(8)
